data_2311828
loop_
_publ_author_name
'Buist, Amanda R.'
'Dennany, Lynn'
'Kennedy, Alan R.'
'Manzie, Craig'
'McPhie, Katherine'
'Walker, Brandon'

_publ_section_title
;
 Eight salt forms of sulfadiazine.
;
_journal_coeditor_code LG3144
_journal_issue 'Pt 9'
_journal_name_full 'Acta crystallographica. Section C, Structural chemistry'
_journal_page_first 900
_journal_page_last 907
_journal_paper_doi 10.1107/S2053229614018725
_journal_volume 70
_journal_year 2014
_chemical_formula_iupac 'C10 H11 N4 O2 S +, Cl -, H2 O'
_chemical_formula_moiety 'C10 H11 N4 O2 S +, Cl -, H2 O'
_chemical_formula_sum 'C10 H13 Cl N4 O3 S'
_chemical_formula_weight 304.75
_chemical_name_systematic
;
2-{[(4-Azaniumylphenyl)sulfonyl]azanidyl}pyrimidinium chloride monohydrate
;
_space_group_IT_number 2
_space_group_name_Hall '-P 1'
_space_group_name_H-M_alt 'P -1'
_symmetry_cell_setting triclinic
_symmetry_space_group_name_Hall '-P 1'
_symmetry_space_group_name_H-M 'P -1'
_atom_sites_solution_hydrogens geom
_atom_sites_solution_primary direct
_atom_sites_solution_secondary difmap
_audit_creation_method SHELXL-97
_cell_angle_alpha 109.462(7)
_cell_angle_beta 94.399(6)
_cell_angle_gamma 102.509(7)
_cell_formula_units_Z 2
_cell_length_a 5.4118(4)
_cell_length_b 11.5632(8)
_cell_length_c 11.7430(8)
_cell_measurement_reflns_used 56264
_cell_measurement_temperature 100(2)
_cell_measurement_theta_max 27.5
_cell_measurement_theta_min 3.1
_cell_volume 667.51(9)
_computing_cell_refinement
;
<i>CrystalClear-SM Expert</i> (Rigaku, 2013)
;
_computing_data_collection
;
<i>CrystalClear-SM Expert</i> (Rigaku, 2013)
;
_computing_data_reduction
;
<i>CrystalClear-SM Expert</i> (Rigaku, 2013)
;
_computing_molecular_graphics
;
ORTEP-3 for Windows (Farrugia, 2012) and Mercury (Macrae <i>et al.</i>,
2008)
;
_computing_publication_material 'SHELXL97 (Sheldrick, 2008)'
_computing_structure_refinement 'SHELXL97 (Sheldrick, 2008)'
_computing_structure_solution 'SIR92 (Altomare <i>et al.</i>, 1994)'
_diffrn_ambient_temperature 100(2)
_diffrn_detector_area_resol_mean 28.5714
_diffrn_measured_fraction_theta_full 0.989
_diffrn_measured_fraction_theta_max 0.987
_diffrn_measurement_device
;
AFC12 (Right): Kappa 3 circle
;
_diffrn_measurement_device_type
;
Rigaku Saturn724+ (2x2 bin mode)
;
_diffrn_measurement_method 'profile data from \w-scans'
_diffrn_radiation_monochromator mirrors
_diffrn_radiation_source 'fine-focus sealed tube'
_diffrn_radiation_type MoK\a
_diffrn_radiation_wavelength 0.71073
_diffrn_reflns_av_R_equivalents 0.0254
_diffrn_reflns_av_sigmaI/netI 0.0193
_diffrn_reflns_limit_h_max 7
_diffrn_reflns_limit_h_min -7
_diffrn_reflns_limit_k_max 14
_diffrn_reflns_limit_k_min -14
_diffrn_reflns_limit_l_max 14
_diffrn_reflns_limit_l_min -15
_diffrn_reflns_number 8329
_diffrn_reflns_theta_full 27.00
_diffrn_reflns_theta_max 27.48
_diffrn_reflns_theta_min 3.13
_exptl_absorpt_coefficient_mu 0.452
_exptl_absorpt_correction_T_max 1.000
_exptl_absorpt_correction_T_min 0.897
_exptl_absorpt_correction_type multi-scan
_exptl_absorpt_process_details '(<i>CrystalClear-SM Expert</i>; Rigaku, 2013)'
_exptl_crystal_colour yellow
_exptl_crystal_density_diffrn 1.516
_exptl_crystal_density_method 'not measured'
_exptl_crystal_description plate
_exptl_crystal_F_000 316
_exptl_crystal_size_max 0.06
_exptl_crystal_size_mid 0.02
_exptl_crystal_size_min 0.01
_refine_diff_density_max 0.507
_refine_diff_density_min -0.378
_refine_ls_extinction_method none
_refine_ls_goodness_of_fit_ref 1.049
_refine_ls_hydrogen_treatment mixed
_refine_ls_matrix_type full
_refine_ls_number_parameters 197
_refine_ls_number_reflns 3000
_refine_ls_number_restraints 5
_refine_ls_restrained_S_all 1.048
_refine_ls_R_factor_all 0.0326
_refine_ls_R_factor_gt 0.0292
_refine_ls_shift/su_max 0.001
_refine_ls_shift/su_mean 0.000
_refine_ls_structure_factor_coef Fsqd
_refine_ls_weighting_details 'calc w=1/[\s^2^(Fo^2^)+(0.0391P)^2^+0.4781P] where P=(Fo^2^+2Fc^2^)/3'
_refine_ls_weighting_scheme calc
_refine_ls_wR_factor_gt 0.0766
_refine_ls_wR_factor_ref 0.0790
_reflns_number_gt 2752
_reflns_number_total 3000
_reflns_threshold_expression I>2\s(I)
_cod_data_source_file lg3144sup1.cif
_cod_data_source_block I
_cod_original_cell_volume 667.51(8)
_cod_database_code 2311828

loop_
_symmetry_equiv_pos_as_xyz
'x, y, z'
'-x, -y, -z'

loop_
_atom_site_type_symbol
_atom_site_label
_atom_site_fract_x
_atom_site_fract_y
_atom_site_fract_z
_atom_site_U_iso_or_equiv
_atom_site_adp_type
_atom_site_calc_flag
_atom_site_refinement_flags
_atom_site_occupancy
_atom_site_symmetry_multiplicity
Cl Cl1 1.26745(6) 1.00601(3) 0.85165(3) 0.01651(10) Uani d . 1 1
S S1 0.16642(6) 0.43185(3) 0.23791(3) 0.01025(9) Uani d . 1 1
O O1 -0.07441(19) 0.33435(9) 0.19198(9) 0.0140(2) Uani d . 1 1
O O2 0.3914(2) 0.39099(10) 0.20278(9) 0.0155(2) Uani d . 1 1
O O1W 1.2540(3) 0.98671(16) 0.55066(15) 0.0458(4) Uani d D 1 1
H H1W 1.277(6) 1.013(3) 0.6311(9) 0.069 Uiso d D 1 1
H H2W 1.411(4) 1.019(5) 0.541(4) 0.069 Uiso d PD 0.50 1
H H3W 1.122(8) 1.017(5) 0.540(4) 0.069 Uiso d PD 0.50 1
N N1 0.1521(2) 0.84971(11) 0.04582(11) 0.0129(2) Uani d . 1 1
N N2 0.1647(2) 0.48996(11) 0.38226(10) 0.0119(2) Uani d . 1 1
N N3 0.3056(2) 0.64473(11) 0.57102(11) 0.0117(2) Uani d . 1 1
N N4 0.5611(2) 0.64491(12) 0.41730(11) 0.0146(2) Uani d . 1 1
C C1 0.1482(3) 0.74771(13) 0.09422(12) 0.0111(3) Uani d . 1 1
C C2 0.3230(3) 0.67568(13) 0.06079(12) 0.0128(3) Uani d . 1 1
H H2 0.4377 0.6913 0.0071 0.015 Uiso calc R 1 1
C C3 0.3268(3) 0.58038(13) 0.10742(12) 0.0122(3) Uani d . 1 1
H H3 0.4490 0.5318 0.0881 0.015 Uiso calc R 1 1
C C4 0.1518(3) 0.55606(12) 0.18235(12) 0.0101(3) Uani d . 1 1
C C5 -0.0265(3) 0.62670(13) 0.21399(13) 0.0133(3) Uani d . 1 1
H H5 -0.1467 0.6083 0.2644 0.016 Uiso calc R 1 1
C C6 -0.0256(3) 0.72526(13) 0.17032(13) 0.0133(3) Uani d . 1 1
H H6 -0.1426 0.7764 0.1924 0.016 Uiso calc R 1 1
C C7 0.3486(3) 0.59269(13) 0.45379(12) 0.0111(3) Uani d . 1 1
C C8 0.4704(3) 0.74805(13) 0.65421(13) 0.0141(3) Uani d . 1 1
H H8 0.4354 0.7823 0.7350 0.017 Uiso calc R 1 1
C C9 0.6903(3) 0.80354(14) 0.62089(14) 0.0167(3) Uani d . 1 1
H H9 0.8121 0.8765 0.6769 0.020 Uiso calc R 1 1
C C10 0.7250(3) 0.74683(14) 0.50033(14) 0.0169(3) Uani d . 1 1
H H10 0.8763 0.7835 0.4756 0.020 Uiso calc R 1 1
H H1N 0.310(4) 0.906(2) 0.070(2) 0.029(5) Uiso d . 1 1
H H2N 0.034(4) 0.8936(19) 0.0730(18) 0.022(5) Uiso d . 1 1
H H3N 0.118(4) 0.814(2) -0.038(2) 0.027(5) Uiso d . 1 1
H H4N 0.162(4) 0.6042(19) 0.5895(18) 0.023(5) Uiso d . 1 1

loop_
_atom_site_aniso_label
_atom_site_aniso_U_11
_atom_site_aniso_U_22
_atom_site_aniso_U_33
_atom_site_aniso_U_12
_atom_site_aniso_U_13
_atom_site_aniso_U_23
Cl1 0.01210(17) 0.01286(17) 0.02310(19) 0.00332(12) 0.00203(13) 0.00472(13)
S1 0.01084(17) 0.01154(16) 0.00981(16) 0.00382(12) 0.00344(11) 0.00467(12)
O1 0.0147(5) 0.0131(5) 0.0124(5) 0.0010(4) 0.0021(4) 0.0039(4)
O2 0.0162(5) 0.0198(5) 0.0164(5) 0.0102(4) 0.0081(4) 0.0095(4)
O1W 0.0516(10) 0.0450(9) 0.0401(8) 0.0006(8) 0.0041(7) 0.0226(7)
N1 0.0132(6) 0.0118(6) 0.0143(6) 0.0032(5) 0.0023(4) 0.0055(5)
N2 0.0113(5) 0.0143(6) 0.0097(5) 0.0021(4) 0.0028(4) 0.0043(4)
N3 0.0108(6) 0.0138(5) 0.0115(5) 0.0032(4) 0.0033(4) 0.0056(4)
N4 0.0122(6) 0.0174(6) 0.0147(6) 0.0023(5) 0.0039(4) 0.0070(5)
C1 0.0113(6) 0.0102(6) 0.0104(6) 0.0012(5) -0.0002(5) 0.0035(5)
C2 0.0116(6) 0.0153(6) 0.0120(6) 0.0032(5) 0.0041(5) 0.0053(5)
C3 0.0105(6) 0.0143(6) 0.0128(6) 0.0054(5) 0.0040(5) 0.0045(5)
C4 0.0099(6) 0.0105(6) 0.0096(6) 0.0019(5) 0.0010(5) 0.0040(5)
C5 0.0119(6) 0.0158(6) 0.0133(6) 0.0038(5) 0.0049(5) 0.0057(5)
C6 0.0118(6) 0.0146(6) 0.0146(6) 0.0055(5) 0.0039(5) 0.0048(5)
C7 0.0105(6) 0.0131(6) 0.0121(6) 0.0049(5) 0.0025(5) 0.0064(5)
C8 0.0166(7) 0.0129(6) 0.0131(6) 0.0048(5) 0.0018(5) 0.0046(5)
C9 0.0158(7) 0.0139(6) 0.0172(7) -0.0001(5) 0.0002(5) 0.0044(5)
C10 0.0132(7) 0.0178(7) 0.0198(7) 0.0010(5) 0.0037(5) 0.0087(6)

loop_
_atom_type_symbol
_atom_type_description
_atom_type_scat_dispersion_real
_atom_type_scat_dispersion_imag
_atom_type_scat_source
Cl Cl 0.1484 0.1585 'International Tables Vol C Tables 4.2.6.8 and 6.1.1.4'
S S 0.1246 0.1234 'International Tables Vol C Tables 4.2.6.8 and 6.1.1.4'
O O 0.0106 0.0060 'International Tables Vol C Tables 4.2.6.8 and 6.1.1.4'
N N 0.0061 0.0033 'International Tables Vol C Tables 4.2.6.8 and 6.1.1.4'
C C 0.0033 0.0016 'International Tables Vol C Tables 4.2.6.8 and 6.1.1.4'
H H 0.0000 0.0000 'International Tables Vol C Tables 4.2.6.8 and 6.1.1.4'

loop_
_geom_angle_atom_site_label_1
_geom_angle_atom_site_label_2
_geom_angle_atom_site_label_3
_geom_angle
O2 S1 O1 115.44(6)
O2 S1 N2 115.82(6)
O1 S1 N2 103.55(6)
O2 S1 C4 106.80(6)
O1 S1 C4 108.83(6)
N2 S1 C4 105.90(6)
H1W O1W H2W 99(2)
H1W O1W H3W 98(2)
H2W O1W H3W 125(6)
C1 N1 H2N 112.3(13)
C1 N1 H3N 108.3(14)
H2N N1 H3N 109.1(18)
C1 N1 H1N 109.2(14)
H2N N1 H1N 107.9(18)
H3N N1 H1N 110.1(18)
C7 N2 S1 120.21(10)
C8 N3 C7 122.26(12)
C8 N3 H4N 122.0(13)
C7 N3 H4N 115.7(13)
C10 N4 C7 117.14(13)
C2 C1 C6 121.98(13)
C2 C1 N1 117.47(12)
C6 C1 N1 120.55(12)
C1 C2 C3 118.60(12)
C1 C2 H2 120.7
C3 C2 H2 120.7
C2 C3 C4 119.88(13)
C2 C3 H3 120.1
C4 C3 H3 120.1
C3 C4 C5 121.48(13)
C3 C4 S1 117.44(11)
C5 C4 S1 121.08(10)
C4 C5 C6 118.77(13)
C4 C5 H5 120.6
C6 C5 H5 120.6
C1 C6 C5 119.24(13)
C1 C6 H6 120.4
C5 C6 H6 120.4
N2 C7 N4 124.87(13)
N2 C7 N3 114.71(12)
N4 C7 N3 120.42(13)
N3 C8 C9 119.12(13)
N3 C8 H8 120.4
C9 C8 H8 120.4
C8 C9 C10 116.37(13)
C8 C9 H9 121.8
C10 C9 H9 121.8
N4 C10 C9 124.70(13)
N4 C10 H10 117.7
C9 C10 H10 117.7

loop_
_geom_bond_atom_site_label_1
_geom_bond_atom_site_label_2
_geom_bond_distance
S1 O2 1.4397(10)
S1 O1 1.4530(10)
S1 N2 1.6034(12)
S1 C4 1.7777(14)
O1W H1W 0.880(10)
O1W H2W 0.881(10)
O1W H3W 0.882(10)
N1 C1 1.4671(17)
N1 H2N 0.91(2)
N1 H3N 0.91(2)
N1 H1N 0.91(2)
N2 C7 1.3421(18)
N3 C8 1.3431(19)
N3 C7 1.3670(18)
N3 H4N 0.90(2)
N4 C10 1.3324(19)
N4 C7 1.3484(18)
C1 C2 1.387(2)
C1 C6 1.3886(19)
C2 C3 1.387(2)
C2 H2 0.9500
C3 C4 1.3886(18)
C3 H3 0.9500
C4 C5 1.3893(19)
C5 C6 1.396(2)
C5 H5 0.9500
C6 H6 0.9500
C8 C9 1.374(2)
C8 H8 0.9500
C9 C10 1.394(2)
C9 H9 0.9500
C10 H10 0.9500

loop_
_geom_hbond_atom_site_label_D
_geom_hbond_atom_site_label_H
_geom_hbond_atom_site_label_A
_geom_hbond_site_symmetry_A
_geom_hbond_distance_DH
_geom_hbond_distance_HA
_geom_hbond_distance_DA
_geom_hbond_angle_DHA
N1 H1N Cl1 2_776 0.91(2) 2.27(2) 3.1484(13) 161.8(19)
N1 H2N Cl1 2_676 0.91(2) 2.27(2) 3.1795(13) 176.0(18)
N1 H3N O1 2_565 0.91(2) 1.99(2) 2.8243(16) 150.2(19)
N3 H4N N2 2_566 0.90(2) 1.98(2) 2.8763(17) 175.9(19)
N3 H4N O1 2_566 0.90(2) 2.54(2) 3.0962(15) 121.1(16)
O1W H1W Cl1 . 0.880(10) 2.621(14) 3.4607(17) 160(3)
O1W H2W O1W 2_876 0.881(10) 2.18(2) 2.995(4) 153(4)
O1W H3W O1W 2_776 0.882(10) 2.21(2) 3.030(4) 155(5)

loop_
_geom_torsion_atom_site_label_1
_geom_torsion_atom_site_label_2
_geom_torsion_atom_site_label_3
_geom_torsion_atom_site_label_4
_geom_torsion
O2 S1 N2 C7 59.45(13)
O1 S1 N2 C7 -173.14(11)
C4 S1 N2 C7 -58.69(12)
C6 C1 C2 C3 -1.5(2)
N1 C1 C2 C3 178.65(12)
C1 C2 C3 C4 2.2(2)
C2 C3 C4 C5 -1.1(2)
C2 C3 C4 S1 179.56(10)
O2 S1 C4 C3 7.27(13)
O1 S1 C4 C3 -117.98(11)
N2 S1 C4 C3 131.25(11)
O2 S1 C4 C5 -172.08(11)
O1 S1 C4 C5 62.68(13)
N2 S1 C4 C5 -48.09(13)
C3 C4 C5 C6 -0.9(2)
S1 C4 C5 C6 178.43(10)
C2 C1 C6 C5 -0.5(2)
N1 C1 C6 C5 179.38(12)
C4 C5 C6 C1 1.7(2)
S1 N2 C7 N4 -9.0(2)
S1 N2 C7 N3 170.47(10)
C10 N4 C7 N2 -179.79(13)
C10 N4 C7 N3 0.8(2)
C8 N3 C7 N2 -179.80(13)
C8 N3 C7 N4 -0.3(2)
C7 N3 C8 C9 -0.2(2)
N3 C8 C9 C10 0.2(2)
C7 N4 C10 C9 -0.8(2)
C8 C9 C10 N4 0.3(2)
